data_1506555
loop_
_publ_author_name
'Sniady, Adam'
'Wheeler, Kraig A.'
'Dembinski, Roman'

_publ_section_title
;
 5-Endo-dig electrophilic cyclization of 1,4-disubstituted
 but-3-yn-1-ones: regiocontrolled synthesis of 2,5-disubstituted 3-bromo-
 and 3-iodofurans.
;
_journal_issue 9
_journal_name_full 'Organic letters'
_journal_page_first 1769
_journal_page_last 1772
_journal_paper_doi 10.1021/ol050372i
_journal_volume 7
_journal_year 2005
_chemical_formula_moiety 'C20 H18 Br Cl O'
_chemical_formula_sum 'C20 H18 Br Cl O'
_chemical_formula_weight 389.69
_chemical_name_systematic
; 
 3-Bromo-5-(4-chlorohenyl)-2-(4-tertbutylphenyl)furan 
;
_space_group_IT_number 33
_symmetry_cell_setting orthorhombic
_symmetry_space_group_name_Hall 'P 2c -2n'
_symmetry_space_group_name_H-M 'P n a 21'
_atom_sites_solution_hydrogens geom
_atom_sites_solution_primary direct
_atom_sites_solution_secondary difmap
_audit_creation_method SHELXL-97
_cell_angle_alpha 90.00
_cell_angle_beta 90.00
_cell_angle_gamma 90.00
_cell_formula_units_Z 4
_cell_length_a 27.093(4)
_cell_length_b 6.3920(13)
_cell_length_c 10.5470(7)
_cell_measurement_reflns_used 24
_cell_measurement_temperature 298(2)
_cell_measurement_theta_max 24.655
_cell_measurement_theta_min 21.293
_cell_volume 1826.5(5)
_computing_cell_refinement 'XSCANS (Bruker, 1999)'
_computing_data_collection 'XSCANS (Bruker, 1999)'
_computing_data_reduction 'XSCANS (Bruker, 1999)'
_computing_molecular_graphics 'X-SEED (Barbour, 2001)'
_computing_publication_material 'X-SEED (Barbour, 2001)'
_computing_structure_refinement 'SHELXL97 (Sheldrick, 1997)'
_computing_structure_solution 'SHELXS97 (Sheldrick, 1997)'
_diffrn_ambient_temperature 298(2)
_diffrn_measured_fraction_theta_full 0.999
_diffrn_measured_fraction_theta_max 0.999
_diffrn_measurement_device_type 'Siemens P4'
_diffrn_measurement_method '\q/2\q\ scans'
_diffrn_radiation_monochromator graphite
_diffrn_radiation_source 'fine-focus sealed tube'
_diffrn_radiation_type MoK\a
_diffrn_radiation_wavelength 0.71073
_diffrn_reflns_av_R_equivalents 0.0291
_diffrn_reflns_av_sigmaI/netI 0.0666
_diffrn_reflns_limit_h_max 32
_diffrn_reflns_limit_h_min -1
_diffrn_reflns_limit_k_max 7
_diffrn_reflns_limit_k_min -1
_diffrn_reflns_limit_l_max 12
_diffrn_reflns_limit_l_min -1
_diffrn_reflns_number 2425
_diffrn_reflns_theta_full 25.35
_diffrn_reflns_theta_max 25.35
_diffrn_reflns_theta_min 2.45
_diffrn_standards_decay_% 8.1
_diffrn_standards_interval_count 97
_diffrn_standards_number 3
_exptl_absorpt_coefficient_mu 2.398
_exptl_absorpt_correction_T_max 0.7954
_exptl_absorpt_correction_T_min 0.1854
_exptl_absorpt_correction_type psi-scan
_exptl_absorpt_process_details 'North et al. Acta Cryst. 1968, A24, 351-359.'
_exptl_crystal_colour colorless
_exptl_crystal_density_diffrn 1.417
_exptl_crystal_density_method 'not measured'
_exptl_crystal_description 'transparent rod'
_exptl_crystal_F_000 792
_exptl_crystal_size_max 0.96
_exptl_crystal_size_mid 0.20
_exptl_crystal_size_min 0.10
_refine_diff_density_max 0.311
_refine_diff_density_min -0.301
_refine_diff_density_rms 0.049
_refine_ls_abs_structure_details 'Flack H D (1983), Acta Cryst. A39, 876-881'
_refine_ls_abs_structure_Flack 0.00(3)
_refine_ls_extinction_method none
_refine_ls_goodness_of_fit_ref 1.019
_refine_ls_hydrogen_treatment mixed
_refine_ls_matrix_type full
_refine_ls_number_parameters 212
_refine_ls_number_reflns 1963
_refine_ls_number_restraints 1
_refine_ls_restrained_S_all 1.019
_refine_ls_R_factor_all 0.1168
_refine_ls_R_factor_gt 0.0502
_refine_ls_shift/su_max 0.000
_refine_ls_shift/su_mean 0.000
_refine_ls_structure_factor_coef Fsqd
_refine_ls_weighting_details 'calc w=1/[\s^2^(Fo^2^)+(0.0421P)^2^+0.0000P] where P=(Fo^2^+2Fc^2^)/3'
_refine_ls_weighting_scheme calc
_refine_ls_wR_factor_gt 0.0877
_refine_ls_wR_factor_ref 0.1065
_reflns_number_gt 1085
_reflns_number_total 1963
_reflns_threshold_expression >2sigma(I)
_cod_data_source_file ol050372isi20050313_053636.cif
_cod_data_source_block c:\q04
_cod_depositor_comments
;
The following automatic conversions were performed:

'_symmetry_cell_setting' value 'Orthorhombic' changed to
'orthorhombic' according to
/home/saulius/struct/CIF-dictionaries/cif_core.dic dictionary named
'cif_core.dic' version 2.4.1 from 2010-06-29.

Automatic conversion script
Id: cif_fix_values 1715 2011-07-08 13:25:40Z adriana 
;
_cod_original_sg_symbol_Hall 'P n a 21'
_cod_database_code 1506555

loop_
_symmetry_equiv_pos_as_xyz
'x, y, z'
'-x, -y, z+1/2'
'-x+1/2, y+1/2, z+1/2'
'x+1/2, -y+1/2, z'

loop_
_atom_site_label
_atom_site_type_symbol
_atom_site_fract_x
_atom_site_fract_y
_atom_site_fract_z
_atom_site_U_iso_or_equiv
_atom_site_adp_type
_atom_site_occupancy
_atom_site_symmetry_multiplicity
_atom_site_calc_flag
_atom_site_refinement_flags
Br1 Br 0.38903(4) 0.59185(18) 0.29774(13) 0.1069(4) Uani 1 1 d .
Cl1 Cl 0.59503(9) 1.8131(4) 0.5208(3) 0.1050(9) Uani 1 1 d .
O1 O 0.43261(17) 1.0229(8) 0.5530(5) 0.0577(13) Uani 1 1 d .
C2 C 0.4042(3) 0.8507(13) 0.5187(8) 0.056(2) Uani 1 1 d .
C3 C 0.4167(3) 0.8010(14) 0.3958(8) 0.067(2) Uani 1 1 d .
C4 C 0.4542(3) 0.9430(13) 0.3585(8) 0.069(2) Uani 1 1 d .
H4 H 0.4701 0.9435 0.2803 0.082 Uiso 1 1 calc R
C5 C 0.4631(3) 1.0768(14) 0.4541(8) 0.059(2) Uani 1 1 d .
C6 C 0.3697(2) 0.7811(12) 0.6134(7) 0.0505(19) Uani 1 1 d .
C7 C 0.3543(3) 0.9087(11) 0.7129(8) 0.059(2) Uani 1 1 d .
H7 H 0.3667 1.0441 0.7189 0.070 Uiso 1 1 calc R
C8 C 0.3210(3) 0.8387(11) 0.8032(11) 0.062(2) Uani 1 1 d .
H8 H 0.3124 0.9282 0.8690 0.074 Uiso 1 1 calc R
C9 C 0.3000(2) 0.6409(11) 0.7996(11) 0.0519(17) Uani 1 1 d .
C10 C 0.3158(3) 0.5163(14) 0.6997(8) 0.062(2) Uani 1 1 d .
H10 H 0.3032 0.3814 0.6931 0.075 Uiso 1 1 calc R
C11 C 0.3494(3) 0.5829(14) 0.6092(7) 0.061(2) Uani 1 1 d .
H11 H 0.3585 0.4922 0.5443 0.073 Uiso 1 1 calc R
C12 C 0.2618(3) 0.5705(13) 0.8967(8) 0.066(2) Uani 1 1 d .
C13 C 0.4953(3) 1.2515(15) 0.4713(8) 0.061(2) Uani 1 1 d .
C14 C 0.5364(3) 1.2848(15) 0.3921(8) 0.070(2) Uani 1 1 d .
H14 H 0.5436 1.1876 0.3292 0.084 Uiso 1 1 calc R
C15 C 0.5659(3) 1.4554(15) 0.4056(10) 0.074(3) Uani 1 1 d .
H15 H 0.5928 1.4752 0.3520 0.089 Uiso 1 1 calc R
C16 C 0.5555(3) 1.5988(14) 0.4994(9) 0.071(3) Uani 1 1 d .
C17 C 0.5167(3) 1.5712(16) 0.5788(11) 0.073(3) Uani 1 1 d .
H17 H 0.5102 1.6684 0.6423 0.088 Uiso 1 1 calc R
C18 C 0.4867(3) 1.3982(16) 0.5647(11) 0.073(3) Uani 1 1 d .
H18 H 0.4602 1.3800 0.6195 0.088 Uiso 1 1 calc R
C19 C 0.2798(4) 0.6324(17) 1.0293(11) 0.125(4) Uani 1 1 d .
H19A H 0.3142 0.5991 1.0375 0.187 Uiso 1 1 calc R
H19B H 0.2613 0.5568 1.0921 0.187 Uiso 1 1 calc R
H19C H 0.2752 0.7799 1.0415 0.187 Uiso 1 1 calc R
C20 C 0.2540(4) 0.3374(12) 0.8978(13) 0.123(4) Uani 1 1 d .
H20A H 0.2354 0.2971 0.8243 0.185 Uiso 1 1 calc R
H20B H 0.2361 0.2987 0.9729 0.185 Uiso 1 1 calc R
H20C H 0.2854 0.2679 0.8971 0.185 Uiso 1 1 calc R
C21 C 0.2137(3) 0.6802(16) 0.8720(13) 0.133(5) Uani 1 1 d .
H21A H 0.2189 0.8288 0.8728 0.200 Uiso 1 1 calc R
H21B H 0.1904 0.6433 0.9368 0.200 Uiso 1 1 calc R
H21C H 0.2011 0.6387 0.7907 0.200 Uiso 1 1 calc R

loop_
_atom_site_aniso_label
_atom_site_aniso_U_11
_atom_site_aniso_U_22
_atom_site_aniso_U_33
_atom_site_aniso_U_23
_atom_site_aniso_U_13
_atom_site_aniso_U_12
Br1 0.1013(6) 0.1554(10) 0.0640(5) -0.0429(8) 0.0108(8) -0.0251(7)
Cl1 0.0892(16) 0.0949(18) 0.131(2) 0.0247(19) 0.0143(17) -0.0210(16)
O1 0.051(3) 0.073(4) 0.050(3) 0.008(3) 0.010(3) 0.004(3)
C2 0.043(4) 0.064(6) 0.060(5) 0.001(5) -0.002(4) -0.002(4)
C3 0.061(5) 0.096(7) 0.043(5) -0.008(5) 0.003(4) 0.005(5)
C4 0.052(4) 0.106(7) 0.047(4) 0.008(6) 0.008(4) 0.013(5)
C5 0.050(5) 0.077(6) 0.052(5) 0.005(5) 0.003(4) 0.011(5)
C6 0.034(4) 0.060(5) 0.058(5) -0.011(5) -0.004(4) 0.004(4)
C7 0.069(5) 0.041(5) 0.066(5) -0.003(5) 0.011(5) -0.001(4)
C8 0.072(5) 0.054(5) 0.059(4) -0.009(7) 0.014(6) 0.010(4)
C9 0.046(4) 0.049(5) 0.061(4) -0.005(6) 0.003(5) 0.001(4)
C10 0.047(4) 0.073(5) 0.067(5) -0.025(5) -0.003(5) -0.003(4)
C11 0.043(4) 0.089(7) 0.050(5) -0.016(5) 0.003(4) 0.006(5)
C12 0.069(5) 0.062(6) 0.067(6) -0.008(5) 0.020(5) -0.001(5)
C13 0.047(5) 0.082(7) 0.052(5) 0.014(6) 0.001(4) 0.004(5)
C14 0.060(5) 0.099(7) 0.052(5) 0.004(5) 0.013(5) 0.007(6)
C15 0.042(5) 0.096(7) 0.085(7) 0.022(7) 0.013(5) 0.003(5)
C16 0.066(5) 0.075(6) 0.072(6) 0.031(6) 0.004(5) 0.003(5)
C17 0.064(5) 0.076(7) 0.079(7) 0.009(6) 0.020(5) 0.006(6)
C18 0.061(5) 0.087(7) 0.072(7) 0.011(7) 0.016(5) -0.001(6)
C19 0.144(10) 0.151(10) 0.078(7) -0.008(8) 0.029(8) -0.038(9)
C20 0.162(10) 0.054(6) 0.154(11) -0.003(6) 0.086(9) -0.017(6)
C21 0.071(6) 0.143(10) 0.186(15) 0.062(10) 0.041(7) 0.020(7)

loop_
_atom_type_symbol
_atom_type_description
_atom_type_scat_dispersion_real
_atom_type_scat_dispersion_imag
_atom_type_scat_source
C C 0.0033 0.0016 'International Tables Vol C Tables 4.2.6.8 and 6.1.1.4'
H H 0.0000 0.0000 'International Tables Vol C Tables 4.2.6.8 and 6.1.1.4'
O O 0.0106 0.0060 'International Tables Vol C Tables 4.2.6.8 and 6.1.1.4'
Cl Cl 0.1484 0.1585 'International Tables Vol C Tables 4.2.6.8 and 6.1.1.4'
Br Br -0.2901 2.4595 'International Tables Vol C Tables 4.2.6.8 and 6.1.1.4'

loop_
_geom_angle_atom_site_label_1
_geom_angle_atom_site_label_2
_geom_angle_atom_site_label_3
_geom_angle
C5 O1 C2 109.5(7)
C3 C2 O1 106.9(7)
C3 C2 C6 138.0(8)
O1 C2 C6 115.1(7)
C2 C3 C4 106.9(7)
C2 C3 Br1 126.4(7)
C4 C3 Br1 126.7(6)
C5 C4 C3 109.1(7)
C5 C4 H4 125.5
C3 C4 H4 125.5
C4 C5 O1 107.6(7)
C4 C5 C13 134.6(8)
O1 C5 C13 117.8(7)
C11 C6 C7 116.2(7)
C11 C6 C2 121.3(7)
C7 C6 C2 122.4(7)
C8 C7 C6 121.5(7)
C8 C7 H7 119.2
C6 C7 H7 119.2
C7 C8 C9 122.9(9)
C7 C8 H8 118.5
C9 C8 H8 118.5
C8 C9 C10 114.6(9)
C8 C9 C12 122.0(9)
C10 C9 C12 123.4(7)
C11 C10 C9 123.3(8)
C11 C10 H10 118.4
C9 C10 H10 118.4
C6 C11 C10 121.4(7)
C6 C11 H11 119.3
C10 C11 H11 119.3
C21 C12 C20 109.9(8)
C21 C12 C9 109.6(7)
C20 C12 C9 113.2(7)
C21 C12 C19 108.3(8)
C20 C12 C19 107.0(9)
C9 C12 C19 108.7(8)
C18 C13 C14 116.9(9)
C18 C13 C5 121.3(8)
C14 C13 C5 121.7(8)
C15 C14 C13 121.6(8)
C15 C14 H14 119.2
C13 C14 H14 119.2
C14 C15 C16 119.3(8)
C14 C15 H15 120.4
C16 C15 H15 120.4
C17 C16 C15 121.0(9)
C17 C16 Cl1 119.8(9)
C15 C16 Cl1 119.2(7)
C16 C17 C18 119.6(9)
C16 C17 H17 120.2
C18 C17 H17 120.2
C17 C18 C13 121.6(8)
C17 C18 H18 119.2
C13 C18 H18 119.2
C12 C19 H19A 109.5
C12 C19 H19B 109.5
H19A C19 H19B 109.5
C12 C19 H19C 109.5
H19A C19 H19C 109.5
H19B C19 H19C 109.5
C12 C20 H20A 109.5
C12 C20 H20B 109.5
H20A C20 H20B 109.5
C12 C20 H20C 109.5
H20A C20 H20C 109.5
H20B C20 H20C 109.5
C12 C21 H21A 109.5
C12 C21 H21B 109.5
H21A C21 H21B 109.5
C12 C21 H21C 109.5
H21A C21 H21C 109.5
H21B C21 H21C 109.5

loop_
_geom_bond_atom_site_label_1
_geom_bond_atom_site_label_2
_geom_bond_distance
Br1 C3 1.849(9)
Cl1 C16 1.753(9)
O1 C5 1.374(9)
O1 C2 1.391(8)
C2 C3 1.377(11)
C2 C6 1.437(11)
C3 C4 1.419(10)
C4 C5 1.344(10)
C4 H4 0.9300
C5 C13 1.428(11)
C6 C11 1.382(10)
C6 C7 1.393(10)
C7 C8 1.386(11)
C7 H7 0.9300
C8 C9 1.388(8)
C8 H8 0.9300
C9 C10 1.389(12)
C9 C12 1.523(12)
C10 C11 1.386(10)
C10 H10 0.9300
C11 H11 0.9300
C12 C21 1.502(11)
C12 C20 1.505(10)
C12 C19 1.534(14)
C13 C18 1.380(12)
C13 C14 1.409(10)
C14 H14 0.9300
C15 C14 1.359(11)
C15 H15 0.9300
C16 C15 1.378(11)
C17 C16 1.356(12)
C17 H17 0.9300
C18 C17 1.379(10)
C18 H18 0.9300
C19 H19A 0.9600
C19 H19B 0.9600
C19 H19C 0.9600
C20 H20A 0.9600
C20 H20B 0.9600
C20 H20C 0.9600
C21 H21A 0.9600
C21 H21B 0.9600
C21 H21C 0.9600

loop_
_geom_torsion_atom_site_label_1
_geom_torsion_atom_site_label_2
_geom_torsion_atom_site_label_3
_geom_torsion_atom_site_label_4
_geom_torsion
C5 O1 C2 C3 -1.3(8)
C5 O1 C2 C6 -178.7(6)
O1 C2 C3 C4 1.7(8)
C6 C2 C3 C4 178.2(8)
O1 C2 C3 Br1 -177.4(5)
C6 C2 C3 Br1 -0.9(14)
C2 C3 C4 C5 -1.5(9)
Br1 C3 C4 C5 177.6(6)
C3 C4 C5 O1 0.7(9)
C3 C4 C5 C13 -178.7(8)
C2 O1 C5 C4 0.3(8)
C2 O1 C5 C13 179.9(6)
C3 C2 C6 C11 22.2(13)
O1 C2 C6 C11 -161.5(6)
C3 C2 C6 C7 -156.8(9)
O1 C2 C6 C7 19.5(9)
C11 C6 C7 C8 0.8(11)
C2 C6 C7 C8 179.9(7)
C6 C7 C8 C9 -1.5(13)
C7 C8 C9 C10 1.4(13)
C7 C8 C9 C12 -177.4(8)
C8 C9 C10 C11 -0.8(12)
C12 C9 C10 C11 178.0(8)
C7 C6 C11 C10 -0.2(10)
C2 C6 C11 C10 -179.3(7)
C9 C10 C11 C6 0.2(11)
C8 C9 C12 C21 72.4(12)
C10 C9 C12 C21 -106.2(9)
C8 C9 C12 C20 -164.5(9)
C10 C9 C12 C20 16.9(13)
C8 C9 C12 C19 -45.7(11)
C10 C9 C12 C19 135.6(9)
C4 C5 C13 C18 160.5(9)
O1 C5 C13 C18 -18.9(11)
C4 C5 C13 C14 -18.1(14)
O1 C5 C13 C14 162.6(7)
C18 C13 C14 C15 -1.1(12)
C5 C13 C14 C15 177.4(7)
C16 C15 C14 C13 0.5(12)
C17 C16 C15 C14 0.5(12)
Cl1 C16 C15 C14 177.4(6)
C18 C17 C16 C15 -0.6(13)
C18 C17 C16 Cl1 -177.6(7)
C13 C18 C17 C16 -0.1(13)
C14 C13 C18 C17 1.0(12)
C5 C13 C18 C17 -177.6(8)

loop_
_cod_related_entry_id
_cod_related_entry_database
_cod_related_entry_code
1 ChemSpider 21157119
